data_1569863
loop_
_publ_author_name
'You, Shihai'
'Yu, Panpan'
'Zhu, Tingting'
'Guan, Qianwen'
'Wu, Jianbo'
'Dai, Hongliang'
'Zhong, Haiqing'
'Zhu, Zeng-Kui'
'Luo, Junhua'

_publ_section_title
;
 Alternating chiral and achiral spacers for constructing two-dimensional
 chiral hybrid perovskites toward circular-polarization-sensitive
 photodetection.
;
_journal_issue 11
_journal_name_full 'Materials horizons'
_journal_page_first 5307
_journal_page_last 5312
_journal_paper_doi 10.1039/d3mh00745f
_journal_volume 10
_journal_year 2023
_chemical_absolute_configuration ad
_chemical_formula_moiety 'Br4 Pb, C9 H14 N, C5 H14 N'
_chemical_formula_sum 'C14 H28 Br4 N2 Pb'
_chemical_formula_weight 751.21
_space_group_crystal_system orthorhombic
_space_group_IT_number 19
_space_group_name_Hall 'P 2ac 2ab'
_space_group_name_H-M_alt 'P 21 21 21'
_atom_sites_solution_hydrogens geom
_atom_sites_solution_primary dual
_audit_creation_date 2023-03-25
_audit_creation_method
;
Olex2 1.5
(compiled 2021.12.09 svn.r5202d8cf for OlexSys, GUI svn.r6439)
;
_audit_update_record
;
2023-03-30 deposited with the CCDC.	2023-09-12 downloaded from the CCDC.
;
_cell_angle_alpha 90
_cell_angle_beta 90
_cell_angle_gamma 90
_cell_formula_units_Z 4
_cell_length_a 8.0160(3)
_cell_length_b 8.4161(4)
_cell_length_c 34.5711(19)
_cell_measurement_reflns_used 6099
_cell_measurement_temperature 300.47(10)
_cell_measurement_theta_max 29.4920
_cell_measurement_theta_min 2.3520
_cell_volume 2332.29(19)
_computing_cell_refinement 'CrysAlisPro 1.171.42.73a (Rigaku OD, 2022)'
_computing_data_collection 'CrysAlisPro 1.171.42.73a (Rigaku OD, 2022)'
_computing_data_reduction 'CrysAlisPro 1.171.42.73a (Rigaku OD, 2022)'
_computing_molecular_graphics 'Olex2 1.5 (Dolomanov et al., 2009)'
_computing_publication_material 'Olex2 1.5 (Dolomanov et al., 2009)'
_computing_structure_refinement 'SHELXL 2018/3 (Sheldrick, 2015)'
_computing_structure_solution 'SHELXT 2018/2 (Sheldrick, 2018)'
_diffrn_ambient_temperature 300.15
_diffrn_detector_area_resol_mean 10.0000
_diffrn_detector_type HyPix
_diffrn_measured_fraction_theta_full 0.999
_diffrn_measured_fraction_theta_max 0.999
_diffrn_measurement_details
;
List of Runs (angles in degrees, time in seconds):

  # Type    Start    End  Width  t~exp~   \w     \q     \k     \f   Frames
#--------------------------------------------------------------------------
  1  \w    -19.00   9.00   0.50    1.05    --    6.70  92.00 133.00   56
  2  \w    -17.00  27.00   0.50    1.05    --   -5.06 -99.00 150.00   88
  3  \w    -18.00  33.00   0.50    1.05    --   -5.06  38.00 -62.00  102
  4  \w      3.00  57.00   0.50    1.05    --    6.70  38.00-150.00  108
;
_diffrn_measurement_device 'four-circle diffractometer'
_diffrn_measurement_device_type 'XtaLAB Synergy R, HyPix'
_diffrn_measurement_method '\w scans'
_diffrn_radiation_type MoK\a
_diffrn_radiation_wavelength 0.71073
_diffrn_reflns_av_R_equivalents 0.0551
_diffrn_reflns_av_unetI/netI 0.0530
_diffrn_reflns_Laue_measured_fraction_full 0.999
_diffrn_reflns_Laue_measured_fraction_max 0.999
_diffrn_reflns_limit_h_max 9
_diffrn_reflns_limit_h_min -8
_diffrn_reflns_limit_k_max 10
_diffrn_reflns_limit_k_min -8
_diffrn_reflns_limit_l_max 40
_diffrn_reflns_limit_l_min -41
_diffrn_reflns_number 11584
_diffrn_reflns_point_group_measured_fraction_full 0.979
_diffrn_reflns_point_group_measured_fraction_max 0.979
_diffrn_reflns_theta_full 24.997
_diffrn_reflns_theta_max 24.997
_diffrn_reflns_theta_min 2.491
_exptl_absorpt_coefficient_mu 14.084
_exptl_absorpt_correction_T_max 1.00000
_exptl_absorpt_correction_T_min 0.16462
_exptl_absorpt_correction_type multi-scan
_exptl_absorpt_process_details
;
CrysAlisPro 1.171.42.73a (Rigaku Oxford Diffraction, 2022)
Empirical absorption correction using spherical harmonics,
implemented in SCALE3 ABSPACK scaling algorithm.
;
_exptl_crystal_colour 'clear light colourless'
_exptl_crystal_colour_lustre clear
_exptl_crystal_colour_modifier light
_exptl_crystal_colour_primary colourless
_exptl_crystal_density_diffrn 2.139
_exptl_crystal_description plate
_exptl_crystal_F_000 1392
_exptl_crystal_size_max 0.2
_exptl_crystal_size_mid 0.2
_exptl_crystal_size_min 0.02
_refine_diff_density_max 1.370
_refine_diff_density_min -1.213
_refine_diff_density_rms 0.190
_refine_ls_abs_structure_details
;
 Flack x determined using 1161 quotients [(I+)-(I-)]/[(I+)+(I-)]
 (Parsons, Flack and Wagner, Acta Cryst. B69 (2013) 249-259).
;
_refine_ls_abs_structure_Flack -0.024(13)
_refine_ls_extinction_method none
_refine_ls_goodness_of_fit_ref 1.051
_refine_ls_hydrogen_treatment constr
_refine_ls_matrix_type full
_refine_ls_number_parameters 158
_refine_ls_number_reflns 4020
_refine_ls_number_restraints 28
_refine_ls_restrained_S_all 1.051
_refine_ls_R_factor_all 0.0606
_refine_ls_R_factor_gt 0.0458
_refine_ls_shift/su_max 0.001
_refine_ls_shift/su_mean 0.000
_refine_ls_structure_factor_coef Fsqd
_refine_ls_weighting_details 'w=1/[\s^2^(Fo^2^)+(0.0621P)^2^+1.0486P] where P=(Fo^2^+2Fc^2^)/3'
_refine_ls_weighting_scheme calc
_refine_ls_wR_factor_gt 0.1048
_refine_ls_wR_factor_ref 0.1099
_reflns_Friedel_coverage 0.684
_reflns_Friedel_fraction_full 0.951
_reflns_Friedel_fraction_max 0.951
_reflns_number_gt 3336
_reflns_number_total 4020
_reflns_threshold_expression 'I > 2\s(I)'
_cod_data_source_file d3mh00745f2.cif
_cod_data_source_block 220728e14_r_auto
_cod_depositor_comments 'Adding full bibliography for 1569862--1569864.cif.'
_cod_database_code 1569863
_shelx_shelxl_version_number 2018/3
_shelx_space_group_comment
;
The symmetry employed for this shelxl refinement is uniquely defined
by the following loop, which should always be used as a source of
symmetry information in preference to the above space-group names.
They are only intended as comments.
;
_olex2_refinement_description
;
1. Fixed Uiso
 At 1.2 times of:
  All C(H) groups, All C(H,H) groups, All N(H,H,H) groups
 At 1.5 times of:
  All C(H,H,H) groups
2. Restrained distances
 C13-C14 = C13-C12 = C11-C12 = C11-C10
 1.5 with sigma of 0.01
 C12-C11
 1.5 with sigma of 0.01
 C14-C13
 1.5 with sigma of 0.01
 C3-C2 = C2-C1
 1.5 with sigma of 0.01
 N2-C14
 1.5 with sigma of 0.01
 C11-C10
 1.5 with sigma of 0.01
3. Uiso/Uaniso restraints and constraints
Uanis(C7) \\sim Ueq, Uanis(C8) \\sim Ueq: with sigma of 0.01 and sigma for
terminal atoms of 0.02
Uanis(C11) \\sim Ueq: with sigma of 0.01 and sigma for terminal atoms of 0.02
Uanis(C12) = Uanis(C11)
Uanis(C14) = Uanis(C13) = Uanis(C12) = Uanis(C11) = Uanis(C10)
4.a Ternary CH refined with riding coordinates:
 C3(H3)
4.b Secondary CH2 refined with riding coordinates:
 C14(H14A,H14B), C2(H2A,H2B), C13(H13A,H13B), C12(H12A,H12B), C11(H11A,H11B)
4.c Aromatic/amide H refined with riding coordinates:
 C8(H8), C9(H9), C5(H5), C6(H6), C7(H7)
4.d Fitted hexagon refined as free rotating group:
 C8(C9,C4,C5,C6,C7)
4.e Idealised Me refined as rotating group:
 N1(H1A,H1B,H1C), N2(H2C,H2D,H2E), C1(H1D,H1E,H1F), C10(H10A,H10B,H10C)
;
_olex2_submission_special_instructions 'No special instructions were received'
_oxdiff_exptl_absorpt_empirical_details
;
Empirical correction (ABSPACK) includes:
- Absorption correction using spherical harmonics
- Frame scaling
;

loop_
_space_group_symop_operation_xyz
'x, y, z'
'-x+1/2, -y, z+1/2'
'-x, y+1/2, -z+1/2'
'x+1/2, -y+1/2, -z'

loop_
_atom_site_label
_atom_site_type_symbol
_atom_site_fract_x
_atom_site_fract_y
_atom_site_fract_z
_atom_site_U_iso_or_equiv
_atom_site_adp_type
_atom_site_occupancy
_atom_site_site_symmetry_order
_atom_site_calc_flag
_atom_site_refinement_flags_posn
_atom_site_refinement_flags_adp
_atom_site_refinement_flags_occupancy
_atom_site_disorder_assembly
_atom_site_disorder_group
Pb1 Pb 0.74091(6) 0.47652(6) 0.75253(2) 0.03858(19) Uani 1 1 d . . . . .
Br3 Br 0.4349(2) 0.2914(2) 0.76826(6) 0.0593(5) Uani 1 1 d . . . . .
Br2 Br 0.7699(2) 0.5388(2) 0.83919(5) 0.0641(5) Uani 1 1 d . . . . .
Br1 Br 0.7025(3) 0.4041(2) 0.67061(6) 0.0691(6) Uani 1 1 d . . . . .
Br4 Br 0.9491(2) 0.1851(2) 0.75873(6) 0.0651(6) Uani 1 1 d . . . . .
N1 N 0.8059(17) 0.0260(17) 0.6691(4) 0.056(4) Uani 1 1 d . . . . .
H1A H 0.915829 0.029315 0.665451 0.067 Uiso 1 1 calc R U . . .
H1B H 0.783026 -0.034396 0.689504 0.067 Uiso 1 1 calc R U . . .
H1C H 0.767788 0.123935 0.673097 0.067 Uiso 1 1 calc R U . . .
C8 C 0.605(2) 0.2360(19) 0.5523(5) 0.112(9) Uani 1 1 d G U . . .
H8 H 0.508988 0.278048 0.541458 0.135 Uiso 1 1 calc R U . . .
C9 C 0.5947(14) 0.1354(19) 0.5841(5) 0.087(8) Uani 1 1 d G . . . .
H9 H 0.491000 0.110150 0.594519 0.104 Uiso 1 1 calc R U . . .
C4 C 0.7389(18) 0.0725(14) 0.6004(3) 0.060(5) Uani 1 1 d G . . . .
C5 C 0.8938(14) 0.110(2) 0.5849(4) 0.088(8) Uani 1 1 d G . . . .
H5 H 0.990317 0.068113 0.595737 0.105 Uiso 1 1 calc R U . . .
C6 C 0.9046(19) 0.211(2) 0.5531(5) 0.116(10) Uani 1 1 d G . . . .
H6 H 1.008308 0.236010 0.542676 0.140 Uiso 1 1 calc R U . . .
C7 C 0.760(3) 0.2737(16) 0.5368(4) 0.118(9) Uani 1 1 d G U . . .
H7 H 0.767646 0.340978 0.515536 0.141 Uiso 1 1 calc R U . . .
N2 N 0.725(2) 0.934(2) 0.8183(4) 0.082(5) Uani 1 1 d D . . . .
H2C H 0.743850 0.980338 0.795522 0.098 Uiso 1 1 calc R U . . .
H2D H 0.616463 0.917790 0.821272 0.098 Uiso 1 1 calc R U . . .
H2E H 0.779156 0.841996 0.819315 0.098 Uiso 1 1 calc R U . . .
C3 C 0.722(2) -0.0439(17) 0.6332(5) 0.054(4) Uani 1 1 d D . . . .
H3 H 0.603375 -0.058403 0.638822 0.065 Uiso 1 1 calc R U . . .
C14 C 0.787(4) 1.040(3) 0.8499(7) 0.173(7) Uani 1 1 d D . . . .
H14A H 0.743369 1.146555 0.845728 0.208 Uiso 1 1 calc R U . . .
H14B H 0.907546 1.046316 0.848473 0.208 Uiso 1 1 calc R U . . .
C2 C 0.798(2) -0.2038(18) 0.6259(5) 0.073(6) Uani 1 1 d D . . . .
H2A H 0.788230 -0.267459 0.649187 0.087 Uiso 1 1 calc R U . . .
H2B H 0.915865 -0.190395 0.620462 0.087 Uiso 1 1 calc R U . . .
C1 C 0.719(4) -0.292(3) 0.5930(6) 0.112(9) Uani 1 1 d D . . . .
H1D H 0.766735 -0.256691 0.569032 0.169 Uiso 1 1 calc R U . . .
H1E H 0.601041 -0.271770 0.592838 0.169 Uiso 1 1 calc R U . . .
H1F H 0.738293 -0.403803 0.596054 0.169 Uiso 1 1 calc R U . . .
C13 C 0.738(4) 0.987(4) 0.8896(8) 0.173(7) Uani 1 1 d D . . . .
H13A H 0.790328 0.885602 0.895547 0.208 Uiso 1 1 calc R U . . .
H13B H 0.618385 0.974692 0.891399 0.208 Uiso 1 1 calc R U . . .
C12 C 0.798(5) 1.113(4) 0.9171(9) 0.173(7) Uani 1 1 d D . . . .
H12A H 0.918871 1.109716 0.918026 0.208 Uiso 1 1 calc R U . . .
H12B H 0.765431 1.215781 0.907128 0.208 Uiso 1 1 calc R U . . .
C10 C 0.802(5) 1.239(4) 0.9776(11) 0.173(7) Uani 1 1 d D . . . .
H10A H 0.850143 1.309822 0.958876 0.260 Uiso 1 1 calc R U . . .
H10B H 0.885634 1.206516 0.995701 0.260 Uiso 1 1 calc R U . . .
H10C H 0.713670 1.293193 0.991102 0.260 Uiso 1 1 calc R U . . .
C11 C 0.732(5) 1.096(4) 0.9573(9) 0.173(7) Uani 1 1 d D U . . .
H11A H 0.771114 0.998202 0.969228 0.208 Uiso 1 1 calc R U . . .
H11B H 0.610918 1.096574 0.957541 0.208 Uiso 1 1 calc R U . . .

loop_
_atom_site_aniso_label
_atom_site_aniso_U_11
_atom_site_aniso_U_22
_atom_site_aniso_U_33
_atom_site_aniso_U_23
_atom_site_aniso_U_13
_atom_site_aniso_U_12
Pb1 0.0335(3) 0.0332(3) 0.0491(4) -0.0015(3) -0.0003(3) -0.0015(2)
Br3 0.0472(9) 0.0562(11) 0.0747(14) -0.0070(10) 0.0089(9) -0.0223(8)
Br2 0.0580(11) 0.0771(12) 0.0573(11) -0.0048(9) 0.0013(9) -0.0037(11)
Br1 0.1039(16) 0.0505(11) 0.0529(11) -0.0050(9) -0.0020(11) 0.0088(10)
Br4 0.0502(9) 0.0597(11) 0.0853(16) 0.0049(10) 0.0048(10) 0.0245(8)
N1 0.063(8) 0.050(8) 0.055(9) 0.003(8) 0.004(7) -0.002(7)
C8 0.119(13) 0.109(13) 0.108(13) -0.003(11) -0.013(11) 0.027(11)
C9 0.089(17) 0.093(18) 0.079(18) 0.013(15) 0.010(13) 0.038(13)
C4 0.074(13) 0.060(10) 0.046(10) -0.003(8) -0.021(10) 0.014(11)
C5 0.097(18) 0.12(2) 0.043(13) 0.016(14) -0.007(12) -0.015(16)
C6 0.13(2) 0.14(3) 0.074(18) 0.016(19) 0.009(17) -0.04(2)
C7 0.133(14) 0.112(13) 0.109(13) 0.011(10) -0.005(11) 0.005(12)
N2 0.101(13) 0.088(12) 0.057(10) 0.005(9) -0.011(10) -0.023(12)
C3 0.045(9) 0.054(10) 0.063(11) -0.005(8) 0.003(8) -0.005(8)
C14 0.171(11) 0.184(11) 0.165(11) -0.025(10) -0.009(10) -0.024(10)
C2 0.102(16) 0.054(11) 0.062(13) 0.000(10) 0.004(12) -0.008(11)
C1 0.17(3) 0.079(16) 0.085(18) -0.024(13) -0.006(19) -0.021(19)
C13 0.171(11) 0.184(11) 0.165(11) -0.025(10) -0.009(10) -0.024(10)
C12 0.171(11) 0.184(11) 0.165(11) -0.025(10) -0.009(10) -0.024(10)
C10 0.171(11) 0.184(11) 0.165(11) -0.025(10) -0.009(10) -0.024(10)
C11 0.171(11) 0.184(11) 0.165(11) -0.025(10) -0.009(10) -0.024(10)

loop_
_atom_type_symbol
_atom_type_description
_atom_type_scat_dispersion_real
_atom_type_scat_dispersion_imag
_atom_type_scat_source
C C 0.0033 0.0016 'International Tables Vol C Tables 4.2.6.8 and 6.1.1.4'
H H 0.0000 0.0000 'International Tables Vol C Tables 4.2.6.8 and 6.1.1.4'
Br Br -0.2901 2.4595 'International Tables Vol C Tables 4.2.6.8 and 6.1.1.4'
N N 0.0061 0.0033 'International Tables Vol C Tables 4.2.6.8 and 6.1.1.4'
Pb Pb -3.3944 10.1111 'International Tables Vol C Tables 4.2.6.8 and 6.1.1.4'

loop_
_geom_angle_atom_site_label_1
_geom_angle_atom_site_label_2
_geom_angle_atom_site_label_3
_geom_angle
_geom_angle_site_symmetry_1
_geom_angle_site_symmetry_3
_geom_angle_publ_flag
Br3 Pb1 Br3 96.69(2) . 3_656 ?
Br3 Pb1 Br2 88.46(5) . . ?
Br3 Pb1 Br4 91.01(6) . . ?
Br3 Pb1 Br4 175.69(6) . 3_756 ?
Br2 Pb1 Br3 96.65(5) . 3_656 ?
Br2 Pb1 Br4 87.98(6) . 3_756 ?
Br1 Pb1 Br3 88.91(6) . . ?
Br1 Pb1 Br3 84.54(6) . 3_656 ?
Br1 Pb1 Br2 177.22(6) . . ?
Br1 Pb1 Br4 87.53(6) . . ?
Br1 Pb1 Br4 94.69(6) . 3_756 ?
Br4 Pb1 Br3 81.32(6) 3_756 3_656 ?
Br4 Pb1 Br3 168.83(6) . 3_656 ?
Br4 Pb1 Br2 91.62(6) . . ?
Br4 Pb1 Br4 91.525(18) . 3_756 ?
Pb1 Br3 Pb1 142.06(7) . 3_646 ?
Pb1 Br4 Pb1 156.54(8) . 3_746 ?
H1A N1 H1B 109.5 . . ?
H1A N1 H1C 109.5 . . ?
H1B N1 H1C 109.5 . . ?
C3 N1 H1A 109.5 . . ?
C3 N1 H1B 109.5 . . ?
C3 N1 H1C 109.5 . . ?
C9 C8 H8 120.0 . . ?
C9 C8 C7 120.0 . . ?
C7 C8 H8 120.0 . . ?
C8 C9 H9 120.0 . . ?
C8 C9 C4 120.0 . . ?
C4 C9 H9 120.0 . . ?
C9 C4 C3 118.6(12) . . ?
C5 C4 C9 120.0 . . ?
C5 C4 C3 121.3(12) . . ?
C4 C5 H5 120.0 . . ?
C6 C5 C4 120.0 . . ?
C6 C5 H5 120.0 . . ?
C5 C6 H6 120.0 . . ?
C5 C6 C7 120.0 . . ?
C7 C6 H6 120.0 . . ?
C8 C7 H7 120.0 . . ?
C6 C7 C8 120.0 . . ?
C6 C7 H7 120.0 . . ?
H2C N2 H2D 109.5 . . ?
H2C N2 H2E 109.5 . . ?
H2D N2 H2E 109.5 . . ?
C14 N2 H2C 109.5 . . ?
C14 N2 H2D 109.5 . . ?
C14 N2 H2E 109.5 . . ?
N1 C3 H3 108.4 . . ?
C4 C3 N1 108.8(12) . . ?
C4 C3 H3 108.4 . . ?
C2 C3 N1 107.8(13) . . ?
C2 C3 C4 114.9(14) . . ?
C2 C3 H3 108.4 . . ?
N2 C14 H14A 108.8 . . ?
N2 C14 H14B 108.8 . . ?
N2 C14 C13 114(2) . . ?
H14A C14 H14B 107.7 . . ?
C13 C14 H14A 108.8 . . ?
C13 C14 H14B 108.8 . . ?
C3 C2 H2A 108.8 . . ?
C3 C2 H2B 108.8 . . ?
C3 C2 C1 113.7(16) . . ?
H2A C2 H2B 107.7 . . ?
C1 C2 H2A 108.8 . . ?
C1 C2 H2B 108.8 . . ?
C2 C1 H1D 109.5 . . ?
C2 C1 H1E 109.5 . . ?
C2 C1 H1F 109.5 . . ?
H1D C1 H1E 109.5 . . ?
H1D C1 H1F 109.5 . . ?
H1E C1 H1F 109.5 . . ?
C14 C13 H13A 110.4 . . ?
C14 C13 H13B 110.4 . . ?
C14 C13 C12 107(2) . . ?
H13A C13 H13B 108.6 . . ?
C12 C13 H13A 110.4 . . ?
C12 C13 H13B 110.4 . . ?
C13 C12 H12A 108.7 . . ?
C13 C12 H12B 108.7 . . ?
H12A C12 H12B 107.6 . . ?
C11 C12 C13 114(3) . . ?
C11 C12 H12A 108.7 . . ?
C11 C12 H12B 108.7 . . ?
H10A C10 H10B 109.5 . . ?
H10A C10 H10C 109.5 . . ?
H10B C10 H10C 109.5 . . ?
C11 C10 H10A 109.5 . . ?
C11 C10 H10B 109.5 . . ?
C11 C10 H10C 109.5 . . ?
C12 C11 C10 103(3) . . ?
C12 C11 H11A 111.2 . . ?
C12 C11 H11B 111.2 . . ?
C10 C11 H11A 111.2 . . ?
C10 C11 H11B 111.2 . . ?
H11A C11 H11B 109.1 . . ?

loop_
_geom_bond_atom_site_label_1
_geom_bond_atom_site_label_2
_geom_bond_distance
_geom_bond_site_symmetry_2
_geom_bond_publ_flag
Pb1 Br3 2.9564(17) . ?
Pb1 Br3 3.0861(17) 3_656 ?
Pb1 Br2 3.0502(19) . ?
Pb1 Br1 2.913(2) . ?
Pb1 Br4 3.0677(16) 3_756 ?
Pb1 Br4 2.9738(16) . ?
N1 H1A 0.8900 . ?
N1 H1B 0.8900 . ?
N1 H1C 0.8900 . ?
N1 C3 1.53(2) . ?
C8 H8 0.9300 . ?
C8 C9 1.3900 . ?
C8 C7 1.3900 . ?
C9 H9 0.9300 . ?
C9 C4 1.3900 . ?
C4 C5 1.3900 . ?
C4 C3 1.506(19) . ?
C5 H5 0.9300 . ?
C5 C6 1.3900 . ?
C6 H6 0.9300 . ?
C6 C7 1.3900 . ?
C7 H7 0.9300 . ?
N2 H2C 0.8900 . ?
N2 H2D 0.8900 . ?
N2 H2E 0.8900 . ?
N2 C14 1.494(13) . ?
C3 H3 0.9800 . ?
C3 C2 1.498(12) . ?
C14 H14A 0.9700 . ?
C14 H14B 0.9700 . ?
C14 C13 1.495(9) . ?
C2 H2A 0.9700 . ?
C2 H2B 0.9700 . ?
C2 C1 1.498(12) . ?
C1 H1D 0.9600 . ?
C1 H1E 0.9600 . ?
C1 H1F 0.9600 . ?
C13 H13A 0.9700 . ?
C13 H13B 0.9700 . ?
C13 C12 1.501(13) . ?
C12 H12A 0.9700 . ?
C12 H12B 0.9700 . ?
C12 C11 1.494(9) . ?
C10 H10A 0.9600 . ?
C10 H10B 0.9600 . ?
C10 H10C 0.9600 . ?
C10 C11 1.505(9) . ?
C11 H11A 0.9700 . ?
C11 H11B 0.9700 . ?

loop_
_geom_torsion_atom_site_label_1
_geom_torsion_atom_site_label_2
_geom_torsion_atom_site_label_3
_geom_torsion_atom_site_label_4
_geom_torsion
_geom_torsion_site_symmetry_1
_geom_torsion_site_symmetry_2
_geom_torsion_site_symmetry_3
_geom_torsion_site_symmetry_4
_geom_torsion_publ_flag
N1 C3 C2 C1 175.9(17) . . . . ?
C8 C9 C4 C5 0.0 . . . . ?
C8 C9 C4 C3 -176.3(13) . . . . ?
C9 C8 C7 C6 0.0 . . . . ?
C9 C4 C5 C6 0.0 . . . . ?
C9 C4 C3 N1 -118.2(13) . . . . ?
C9 C4 C3 C2 120.9(15) . . . . ?
C4 C5 C6 C7 0.0 . . . . ?
C4 C3 C2 C1 -63(2) . . . . ?
C5 C4 C3 N1 65.6(15) . . . . ?
C5 C4 C3 C2 -55.4(18) . . . . ?
C5 C6 C7 C8 0.0 . . . . ?
C7 C8 C9 C4 0.0 . . . . ?
N2 C14 C13 C12 -176(3) . . . . ?
C3 C4 C5 C6 176.2(13) . . . . ?
C14 C13 C12 C11 169(3) . . . . ?
C13 C12 C11 C10 -177(3) . . . . ?
